data_7056362
loop_
_publ_author_name
'Wu, Yufan'
'Xu, Lixi'
'Shen, Yenan'
'Wang, Yang'
'Wang, Qiaochun'

_publ_section_title
;
 Helianthus-like Cucurbit[4]uril and Cucurbit[5]uril analogues
;
_journal_name_full 'New J. Chem.'
_journal_paper_doi 10.1039/C7NJ01595J
_journal_year 2017
_chemical_formula_sum 'C55 H88 Ca2 Cl4 N20 O21'
_chemical_formula_weight 1587.41
_chemical_name_systematic
; 
 ? 
;
_space_group_crystal_system triclinic
_space_group_IT_number 2
_space_group_name_Hall '-P 1'
_space_group_name_H-M_alt 'P -1'
_symmetry_space_group_name_Hall '-P 1'
_symmetry_space_group_name_H-M 'P -1'
_atom_sites_solution_hydrogens geom
_audit_creation_method SHELXL-2013
_audit_update_record
;
2017-06-14 deposited with the CCDC.
2017-06-22 downloaded from the CCDC.
;
_cell_angle_alpha 103.160(5)
_cell_angle_beta 110.463(6)
_cell_angle_gamma 107.684(4)
_cell_formula_units_Z 2
_cell_length_a 15.086(4)
_cell_length_b 17.048(4)
_cell_length_c 17.876(8)
_cell_measurement_reflns_used 9823
_cell_measurement_temperature 173(2)
_cell_measurement_theta_max 27.33
_cell_measurement_theta_min 2.19
_cell_volume 3806(2)
_computing_cell_refinement 'Bruker SAINT'
_computing_data_collection 'Bruker APEX2'
_computing_data_reduction 'Bruker SAINT'
_computing_molecular_graphics 'Bruker SHELXTL'
_computing_publication_material 'Bruker SHELXTL'
_computing_structure_refinement 'SHELXL-2013 (Sheldrick, 2013)'
_computing_structure_solution 'SHELXS-97 (Sheldrick, 2008)'
_diffrn_ambient_temperature 173(2)
_diffrn_measured_fraction_theta_full 0.979
_diffrn_measured_fraction_theta_max 0.980
_diffrn_measurement_device_type 'Bruker APEX-II CCD'
_diffrn_measurement_method '\f and \w scans'
_diffrn_radiation_type MoK\a
_diffrn_radiation_wavelength 0.71073
_diffrn_reflns_av_R_equivalents 0.0387
_diffrn_reflns_av_unetI/netI 0.0767
_diffrn_reflns_Laue_measured_fraction_full 0.979
_diffrn_reflns_Laue_measured_fraction_max 0.980
_diffrn_reflns_limit_h_max 18
_diffrn_reflns_limit_h_min -18
_diffrn_reflns_limit_k_max 21
_diffrn_reflns_limit_k_min -20
_diffrn_reflns_limit_l_max 15
_diffrn_reflns_limit_l_min -22
_diffrn_reflns_number 23780
_diffrn_reflns_point_group_measured_fraction_full 0.979
_diffrn_reflns_point_group_measured_fraction_max 0.980
_diffrn_reflns_theta_full 25.242
_diffrn_reflns_theta_max 25.999
_diffrn_reflns_theta_min 1.311
_exptl_absorpt_coefficient_mu 0.371
_exptl_absorpt_correction_T_max 0.746
_exptl_absorpt_correction_T_min 0.604
_exptl_absorpt_correction_type multi-scan
_exptl_absorpt_process_details sadabs
_exptl_crystal_colour colourless
_exptl_crystal_density_diffrn 1.385
_exptl_crystal_description polyhedral
_exptl_crystal_F_000 1668
_exptl_crystal_size_max 0.600
_exptl_crystal_size_mid 0.350
_exptl_crystal_size_min 0.270
_platon_squeeze_details ' '
_refine_diff_density_max 1.797
_refine_diff_density_min -0.985
_refine_diff_density_rms 0.189
_refine_ls_extinction_method none
_refine_ls_goodness_of_fit_ref 1.483
_refine_ls_hydrogen_treatment constr
_refine_ls_matrix_type full
_refine_ls_number_parameters 919
_refine_ls_number_reflns 14662
_refine_ls_number_restraints 2
_refine_ls_restrained_S_all 1.483
_refine_ls_R_factor_all 0.1471
_refine_ls_R_factor_gt 0.1187
_refine_ls_shift/su_max 0.002
_refine_ls_shift/su_mean 0.000
_refine_ls_structure_factor_coef Fsqd
_refine_ls_weighting_details
; 
 w=1/[\s^2^(Fo^2^)+(0.2000P)^2^] 
 where P=(Fo^2^+2Fc^2^)/3 
;
_refine_ls_weighting_scheme calc
_refine_ls_wR_factor_gt 0.3621
_refine_ls_wR_factor_ref 0.3927
_reflns_Friedel_coverage 0.000
_reflns_number_gt 10021
_reflns_number_total 14662
_reflns_threshold_expression 'I > 2\s(I)'
_cod_data_source_file c7nj01595j2.cif
_cod_data_source_block mo_40626ca
_cod_database_code 7056362
_shelx_space_group_comment
; 
The symmetry employed for this shelxl refinement is uniquely defined 
by the following loop, which should always be used as a source of 
symmetry information in preference to the above space-group names. 
They are only intended as comments. 
;
_shelx_estimated_absorpt_t_min 0.808
_shelx_estimated_absorpt_t_max 0.907
_shelxl_version_number 2013-2

loop_
_space_group_symop_operation_xyz
'x, y, z'
'-x, -y, -z'

loop_
_atom_site_label
_atom_site_type_symbol
_atom_site_fract_x
_atom_site_fract_y
_atom_site_fract_z
_atom_site_U_iso_or_equiv
_atom_site_adp_type
_atom_site_occupancy
_atom_site_site_symmetry_order
_atom_site_calc_flag
_atom_site_refinement_flags_posn
_atom_site_refinement_flags_adp
Ca1 Ca -0.06518(8) 0.90308(7) 0.21489(8) 0.0267(3) Uani 1 1 d . .
Ca2 Ca 0.20864(8) 0.74119(7) 0.25280(7) 0.0251(3) Uani 1 1 d . .
Cl1 Cl 0.07026(11) 0.82024(9) 0.23451(10) 0.0357(4) Uani 1 1 d . .
Cl2 Cl 0.1635(2) 0.84971(15) 0.68604(14) 0.0683(6) Uani 1 1 d . .
Cl3 Cl 0.72698(19) 0.52924(13) 0.76119(15) 0.0706(7) Uani 1 1 d . .
Cl4 Cl 0.6882(2) 0.96285(16) 0.01972(15) 0.0701(6) Uani 1 1 d . .
O1 O 0.0384(3) 1.0011(2) 0.3697(3) 0.0269(9) Uani 1 1 d . .
O2 O 0.3111(3) 0.8439(2) 0.4066(3) 0.0280(9) Uani 1 1 d . .
O3 O 0.0709(3) 1.0296(2) 0.2241(3) 0.0324(10) Uani 1 1 d . .
O4 O 0.3395(3) 0.8764(2) 0.2651(3) 0.0258(8) Uani 1 1 d . .
O5 O -0.0830(3) 0.8851(2) 0.0664(3) 0.0315(9) Uani 1 1 d . .
O6 O 0.1823(3) 0.7263(2) 0.1083(3) 0.0303(9) Uani 1 1 d . .
O7 O -0.2111(3) 0.7569(2) 0.1131(3) 0.0343(10) Uani 1 1 d . .
O8 O 0.0584(3) 0.5952(3) 0.1496(3) 0.0340(10) Uani 1 1 d . .
O9 O -0.1298(3) 0.8273(2) 0.2986(3) 0.0307(9) Uani 1 1 d . .
O10 O 0.1352(3) 0.6698(3) 0.3348(3) 0.0335(10) Uani 1 1 d . .
O11 O -0.1731(4) 0.9755(3) 0.1993(3) 0.0469(12) Uani 1 1 d . .
O12 O 0.3239(3) 0.6735(3) 0.2819(3) 0.0422(11) Uani 1 1 d . .
N1 N 0.1141(3) 0.9541(3) 0.4749(3) 0.0238(10) Uani 1 1 d . .
N2 N 0.2162(3) 1.0565(3) 0.4365(3) 0.0232(10) Uani 1 1 d . .
N3 N 0.3379(3) 0.9878(3) 0.4555(3) 0.0248(10) Uani 1 1 d . .
N4 N 0.2338(3) 0.8833(3) 0.4879(3) 0.0241(10) Uani 1 1 d . .
N5 N 0.2432(4) 1.0864(3) 0.3154(3) 0.0288(11) Uani 1 1 d . .
N6 N 0.1828(4) 1.0278(3) 0.1660(3) 0.0290(11) Uani 1 1 d . .
N7 N 0.3046(4) 0.9588(3) 0.1843(3) 0.0275(10) Uani 1 1 d . .
N8 N 0.3669(3) 1.0180(3) 0.3332(3) 0.0256(10) Uani 1 1 d . .
N9 N 0.0506(4) 0.9014(3) 0.0306(3) 0.0280(11) Uani 1 1 d . .
N10 N -0.0896(4) 0.7642(3) -0.0254(3) 0.0306(11) Uani 1 1 d . .
N11 N 0.0292(4) 0.6935(3) -0.0052(3) 0.0276(11) Uani 1 1 d . .
N12 N 0.1708(4) 0.8319(3) 0.0512(3) 0.0306(11) Uani 1 1 d . .
N13 N -0.1919(4) 0.6574(3) 0.0178(3) 0.0324(12) Uani 1 1 d . .
N14 N -0.2197(4) 0.6286(3) 0.1320(3) 0.0307(11) Uani 1 1 d . .
N15 N -0.1016(4) 0.5545(3) 0.1471(3) 0.0324(12) Uani 1 1 d . .
N16 N -0.0766(4) 0.5826(3) 0.0317(3) 0.0292(11) Uani 1 1 d . .
N17 N -0.1569(4) 0.6855(3) 0.2903(3) 0.0328(12) Uani 1 1 d . .
N18 N -0.0310(4) 0.8061(3) 0.4158(3) 0.0272(10) Uani 1 1 d . .
N19 N 0.0884(4) 0.7368(3) 0.4319(3) 0.0287(11) Uani 1 1 d . .
N20 N -0.0363(4) 0.6153(3) 0.3050(3) 0.0308(11) Uani 1 1 d . .
C1 C 0.1178(4) 1.0023(3) 0.4229(4) 0.0270(12) Uani 1 1 d . .
C2 C 0.3113(4) 1.0566(3) 0.4966(4) 0.0262(12) Uani 1 1 d . .
H2 H 0.3700 1.1159 0.5171 0.031 Uiso 1 1 calc R U
C3 C 0.2936(4) 0.9014(3) 0.4470(4) 0.0245(12) Uani 1 1 d . .
C4 C 0.2087(4) 0.9501(3) 0.5352(4) 0.0258(12) Uani 1 1 d . .
H4 H 0.1956 0.9332 0.5817 0.031 Uiso 1 1 calc R U
C5 C 0.2259(4) 1.1165(4) 0.3896(4) 0.0292(13) Uani 1 1 d . .
H5A H 0.1614 1.1262 0.3702 0.035 Uiso 1 1 calc R U
H5B H 0.2844 1.1746 0.4301 0.035 Uiso 1 1 calc R U
C6 C 0.4084(4) 1.0116(4) 0.4183(4) 0.0269(12) Uani 1 1 d . .
H6A H 0.4383 0.9675 0.4141 0.032 Uiso 1 1 calc R U
H6B H 0.4667 1.0697 0.4592 0.032 Uiso 1 1 calc R U
C7 C 0.1608(4) 1.0463(3) 0.2346(4) 0.0283(13) Uani 1 1 d . .
C8 C 0.2862(4) 1.0375(4) 0.1760(4) 0.0289(12) Uani 1 1 d . .
H8 H 0.2931 1.0461 0.1245 0.035 Uiso 1 1 calc R U
C9 C 0.3354(4) 0.9469(4) 0.2610(4) 0.0250(12) Uani 1 1 d . .
C10 C 0.3498(4) 1.0981(4) 0.3296(4) 0.0309(13) Uani 1 1 d . .
H10 H 0.4009 1.1486 0.3854 0.037 Uiso 1 1 calc R U
C11 C 0.0996(4) 0.9983(4) 0.0794(4) 0.0312(13) Uani 1 1 d . .
H11A H 0.1282 1.0287 0.0466 0.037 Uiso 1 1 calc R U
H11B H 0.0449 1.0171 0.0837 0.037 Uiso 1 1 calc R U
C12 C 0.2801(4) 0.8887(4) 0.1056(4) 0.0288(12) Uani 1 1 d . .
H12A H 0.3088 0.9168 0.0714 0.035 Uiso 1 1 calc R U
H12B H 0.3164 0.8512 0.1220 0.035 Uiso 1 1 calc R U
C13 C -0.0416(4) 0.8523(4) 0.0269(4) 0.0286(13) Uani 1 1 d . .
C14 C -0.0369(5) 0.7220(4) -0.0646(4) 0.0324(14) Uani 1 1 d . .
H14 H -0.0913 0.6684 -0.1169 0.039 Uiso 1 1 calc R U
C15 C 0.1302(4) 0.7496(4) 0.0553(4) 0.0287(12) Uani 1 1 d . .
C16 C 0.1074(4) 0.8625(4) -0.0092(4) 0.0310(13) Uani 1 1 d . .
H16 H 0.1542 0.9088 -0.0207 0.037 Uiso 1 1 calc R U
C17 C -0.1927(4) 0.7098(4) -0.0357(4) 0.0322(14) Uani 1 1 d . .
H17A H -0.2260 0.7495 -0.0225 0.039 Uiso 1 1 calc R U
H17B H -0.2366 0.6692 -0.0968 0.039 Uiso 1 1 calc R U
C18 C -0.0127(4) 0.6011(4) -0.0119(4) 0.0311(13) Uani 1 1 d . .
H18A H -0.0547 0.5622 -0.0736 0.037 Uiso 1 1 calc R U
H18B H 0.0464 0.5853 0.0120 0.037 Uiso 1 1 calc R U
C19 C -0.2060(4) 0.6838(3) 0.0899(4) 0.0289(13) Uani 1 1 d . .
C20 C -0.2116(4) 0.5429(3) 0.1065(4) 0.0315(13) Uani 1 1 d . .
H20 H -0.2535 0.5012 0.1251 0.038 Uiso 1 1 calc R U
C21 C -0.0351(4) 0.5797(3) 0.1126(4) 0.0295(13) Uani 1 1 d . .
C22 C -0.1864(4) 0.5717(3) -0.0113(4) 0.0316(14) Uani 1 1 d . .
H22 H -0.2107 0.5508 -0.0749 0.038 Uiso 1 1 calc R U
C23 C -0.2447(4) 0.6499(4) 0.2048(4) 0.0332(14) Uani 1 1 d . .
H23A H -0.2752 0.6935 0.2005 0.040 Uiso 1 1 calc R U
H23B H -0.2988 0.5952 0.1991 0.040 Uiso 1 1 calc R U
C24 C -0.0622(5) 0.5416(4) 0.2280(4) 0.0358(14) Uani 1 1 d . .
H24A H 0.0011 0.5314 0.2358 0.043 Uiso 1 1 calc R U
H24B H -0.1152 0.4871 0.2237 0.043 Uiso 1 1 calc R U
C25 C -0.1073(4) 0.7763(4) 0.3316(4) 0.0285(13) Uani 1 1 d . .
C26 C 0.0061(4) 0.7468(4) 0.4532(4) 0.0322(13) Uani 1 1 d . .
H26 H 0.0354 0.7738 0.5172 0.039 Uiso 1 1 calc R U
C27 C 0.0660(5) 0.6749(4) 0.3558(4) 0.0294(12) Uani 1 1 d . .
C28 C -0.1206(5) 0.6247(4) 0.3238(4) 0.0337(14) Uani 1 1 d . .
H28 H -0.1805 0.5650 0.2972 0.040 Uiso 1 1 calc R U
C29 C 0.0127(4) 0.9002(4) 0.4685(4) 0.0283(13) Uani 1 1 d . .
H29A H 0.0211 0.9059 0.5272 0.034 Uiso 1 1 calc R U
H29B H -0.0376 0.9245 0.4442 0.034 Uiso 1 1 calc R U
C30 C 0.1983(4) 0.7953(4) 0.4908(4) 0.0269(12) Uani 1 1 d . .
H30A H 0.2099 0.8015 0.5502 0.032 Uiso 1 1 calc R U
H30B H 0.2417 0.7665 0.4771 0.032 Uiso 1 1 calc R U
C31 C 0.2998(4) 1.0417(4) 0.5754(4) 0.0266(12) Uani 1 1 d . .
C32 C 0.2771(5) 1.1138(4) 0.6256(4) 0.0365(15) Uani 1 1 d . .
H32A H 0.2714 1.1567 0.5971 0.044 Uiso 1 1 calc R U
H32B H 0.2111 1.0864 0.6287 0.044 Uiso 1 1 calc R U
C33 C 0.3675(6) 1.1592(6) 0.7140(6) 0.072(3) Uani 1 1 d . .
H33A H 0.3450 1.1804 0.7574 0.086 Uiso 1 1 calc R U
H33B H 0.4230 1.2106 0.7164 0.086 Uiso 1 1 calc R U
C34 C 0.4070(6) 1.0894(7) 0.7306(5) 0.063(3) Uani 1 1 d . .
H34A H 0.3614 1.0467 0.7453 0.076 Uiso 1 1 calc R U
H34B H 0.4794 1.1169 0.7771 0.076 Uiso 1 1 calc R U
C35 C 0.4007(4) 1.0449(4) 0.6424(4) 0.0332(14) Uani 1 1 d . .
H35A H 0.3967 0.9843 0.6343 0.040 Uiso 1 1 calc R U
H35B H 0.4624 1.0801 0.6374 0.040 Uiso 1 1 calc R U
C36 C 0.3703(5) 1.1201(4) 0.2575(5) 0.0367(15) Uani 1 1 d . .
C37 C 0.3572(6) 1.2047(4) 0.2481(5) 0.0459(17) Uani 1 1 d . .
H37A H 0.2825 1.1914 0.2169 0.055 Uiso 1 1 calc R U
H37B H 0.3875 1.2520 0.3054 0.055 Uiso 1 1 calc R U
C38 C 0.4135(9) 1.2327(7) 0.1989(8) 0.080(3) Uani 1 1 d . .
H38A H 0.4445 1.2982 0.2176 0.096 Uiso 1 1 calc R U
H38B H 0.3653 1.2067 0.1365 0.096 Uiso 1 1 calc R U
C39 C 0.5015(7) 1.1977(7) 0.2182(7) 0.068(2) Uani 1 1 d . .
H39A H 0.4988 1.1640 0.1638 0.081 Uiso 1 1 calc R U
H39B H 0.5712 1.2480 0.2533 0.081 Uiso 1 1 calc R U
C40 C 0.4808(5) 1.1377(5) 0.2672(5) 0.0463(17) Uani 1 1 d . .
H40A H 0.5326 1.1673 0.3287 0.056 Uiso 1 1 calc R U
H40B H 0.4847 1.0813 0.2426 0.056 Uiso 1 1 calc R U
C41 C 0.0303(5) 0.7851(4) -0.0926(4) 0.0369(15) Uani 1 1 d . .
C42 C -0.0361(6) 0.8142(5) -0.1587(5) 0.0449(17) Uani 1 1 d . .
H42A H 0.0044 0.8758 -0.1510 0.054 Uiso 1 1 calc R U
H42B H -0.0996 0.8110 -0.1522 0.054 Uiso 1 1 calc R U
C43 C -0.0653(8) 0.7479(6) -0.2482(5) 0.067(2) Uani 1 1 d . .
H43A H -0.1405 0.7076 -0.2777 0.080 Uiso 1 1 calc R U
H43B H -0.0497 0.7802 -0.2847 0.080 Uiso 1 1 calc R U
C44 C -0.0014(7) 0.6964(6) -0.2320(6) 0.062(2) Uani 1 1 d . .
H44A H 0.0319 0.6940 -0.2709 0.074 Uiso 1 1 calc R U
H44B H -0.0457 0.6349 -0.2422 0.074 Uiso 1 1 calc R U
C45 C 0.0808(5) 0.7435(5) -0.1392(5) 0.0429(16) Uani 1 1 d . .
H45A H 0.1007 0.7009 -0.1156 0.051 Uiso 1 1 calc R U
H45B H 0.1438 0.7895 -0.1340 0.051 Uiso 1 1 calc R U
C46 C -0.2555(4) 0.5026(4) 0.0082(4) 0.0344(14) Uani 1 1 d . .
C47 C -0.3719(5) 0.4872(4) -0.0367(5) 0.0401(16) Uani 1 1 d . .
H47A H -0.4033 0.4845 0.0035 0.048 Uiso 1 1 calc R U
H47B H -0.3779 0.5355 -0.0571 0.048 Uiso 1 1 calc R U
C48 C -0.4259(6) 0.3980(5) -0.1129(6) 0.060(2) Uani 1 1 d . .
H48A H -0.5007 0.3683 -0.1282 0.072 Uiso 1 1 calc R U
H48B H -0.4191 0.4061 -0.1640 0.072 Uiso 1 1 calc R U
C49 C -0.3679(6) 0.3451(5) -0.0795(6) 0.057(2) Uani 1 1 d . .
H49A H -0.3953 0.3180 -0.0443 0.069 Uiso 1 1 calc R U
H49B H -0.3753 0.2974 -0.1279 0.069 Uiso 1 1 calc R U
C50 C -0.2560(5) 0.4104(4) -0.0258(5) 0.0389(15) Uani 1 1 d . .
H50A H -0.2178 0.4111 -0.0610 0.047 Uiso 1 1 calc R U
H50B H -0.2220 0.3941 0.0228 0.047 Uiso 1 1 calc R U
C51 C -0.0826(5) 0.6590(4) 0.4210(5) 0.0424(16) Uani 1 1 d . .
C52 C -0.1671(5) 0.6640(5) 0.4470(5) 0.0464(17) Uani 1 1 d . .
H52A H -0.1573 0.7265 0.4680 0.056 Uiso 1 1 calc R U
H52B H -0.2364 0.6292 0.3965 0.056 Uiso 1 1 calc R U
C53 C -0.1618(15) 0.6297(13) 0.5126(13) 0.145(7) Uani 1 1 d D .
H53A H -0.2324 0.5869 0.4977 0.174 Uiso 1 1 calc R U
H53B H -0.1371 0.6788 0.5674 0.174 Uiso 1 1 calc R U
C54 C -0.0916(11) 0.5856(11) 0.5239(10) 0.102(4) Uani 1 1 d D .
H54A H -0.1300 0.5224 0.5130 0.123 Uiso 1 1 calc R U
H54B H -0.0343 0.6145 0.5834 0.123 Uiso 1 1 calc R U
C55 C -0.0483(6) 0.5934(5) 0.4595(5) 0.0493(18) Uani 1 1 d D .
H55A H -0.0768 0.5347 0.4134 0.059 Uiso 1 1 calc R U
H55B H 0.0287 0.6167 0.4885 0.059 Uiso 1 1 calc R U
O13 O 0.6454(7) 0.0920(6) 0.1378(7) 0.121(3) Uani 1 1 d . .
O14 O 0.5117(10) 0.5124(9) 0.2895(9) 0.162(5) Uani 1 1 d . .
O15 O 0.5530(11) 0.4431(10) 0.4126(9) 0.162(5) Uani 1 1 d . .
O16 O 0.4826(8) 0.1692(7) 0.9614(8) 0.134(4) Uani 1 1 d . .
O17 O 0.6848(9) 0.3626(7) 0.4548(8) 0.167(6) Uani 1 1 d . .
O18 O 0.7909(9) 0.3270(7) 0.3539(9) 0.162(6) Uani 1 1 d . .
O19 O 0.8099(7) 0.4629(6) 0.6249(6) 0.103(3) Uani 1 1 d . .
O20 O 0.2734(4) 0.6220(4) 0.7866(5) 0.089(3) Uani 1 1 d . .
O21 O 0.3413(6) 0.7860(7) 0.9205(7) 0.114(3) Uani 1 1 d . .

loop_
_atom_site_aniso_label
_atom_site_aniso_U_11
_atom_site_aniso_U_22
_atom_site_aniso_U_33
_atom_site_aniso_U_23
_atom_site_aniso_U_13
_atom_site_aniso_U_12
Ca1 0.0198(5) 0.0186(5) 0.0300(6) -0.0027(4) 0.0038(5) 0.0109(4)
Ca2 0.0215(6) 0.0214(5) 0.0263(6) 0.0010(4) 0.0057(5) 0.0132(4)
Cl1 0.0313(7) 0.0337(8) 0.0439(9) 0.0093(7) 0.0134(7) 0.0240(6)
Cl2 0.1062(18) 0.0622(13) 0.0435(11) 0.0161(9) 0.0344(12) 0.0459(13)
Cl3 0.0726(14) 0.0449(10) 0.0519(12) -0.0059(9) 0.0000(11) 0.0226(10)
Cl4 0.0759(15) 0.0714(14) 0.0494(12) 0.0218(10) 0.0245(11) 0.0192(12)
O1 0.0201(18) 0.0245(19) 0.026(2) 0.0003(16) 0.0037(16) 0.0119(15)
O2 0.0264(19) 0.0245(19) 0.031(2) 0.0013(16) 0.0134(18) 0.0148(16)
O3 0.023(2) 0.0231(19) 0.039(2) 0.0033(17) 0.0053(18) 0.0115(16)
O4 0.0202(18) 0.0224(19) 0.027(2) 0.0036(15) 0.0042(16) 0.0108(15)
O5 0.0248(19) 0.0247(19) 0.037(2) 0.0019(17) 0.0060(18) 0.0171(16)
O6 0.028(2) 0.0247(19) 0.031(2) 0.0017(17) 0.0069(18) 0.0147(16)
O7 0.024(2) 0.0214(19) 0.041(2) -0.0044(17) 0.0046(18) 0.0128(16)
O8 0.028(2) 0.025(2) 0.032(2) -0.0021(17) 0.0025(18) 0.0130(17)
O9 0.0201(18) 0.0214(19) 0.036(2) -0.0023(17) 0.0068(17) 0.0077(15)
O10 0.029(2) 0.027(2) 0.033(2) -0.0012(17) 0.0099(19) 0.0119(17)
O11 0.047(3) 0.047(3) 0.050(3) 0.011(2) 0.018(2) 0.035(2)
O12 0.036(2) 0.043(3) 0.052(3) 0.019(2) 0.017(2) 0.027(2)
N1 0.014(2) 0.023(2) 0.025(2) -0.0011(19) 0.0055(18) 0.0071(17)
N2 0.019(2) 0.020(2) 0.027(2) 0.0020(18) 0.0078(19) 0.0118(17)
N3 0.020(2) 0.023(2) 0.026(2) 0.0012(19) 0.0099(19) 0.0104(18)
N4 0.022(2) 0.023(2) 0.024(2) 0.0022(18) 0.0110(19) 0.0107(18)
N5 0.023(2) 0.021(2) 0.028(3) -0.0012(19) 0.003(2) 0.0086(19)
N6 0.022(2) 0.020(2) 0.029(3) 0.006(2) 0.000(2) 0.0065(18)
N7 0.025(2) 0.024(2) 0.024(3) 0.0048(19) 0.004(2) 0.0108(19)
N8 0.023(2) 0.019(2) 0.025(2) 0.0035(18) 0.005(2) 0.0085(18)
N9 0.026(2) 0.019(2) 0.031(3) 0.0026(19) 0.006(2) 0.0130(19)
N10 0.026(2) 0.024(2) 0.034(3) 0.004(2) 0.005(2) 0.015(2)
N11 0.025(2) 0.020(2) 0.024(2) -0.0024(18) 0.000(2) 0.0144(19)
N12 0.026(2) 0.022(2) 0.029(3) 0.001(2) 0.001(2) 0.013(2)
N13 0.026(2) 0.018(2) 0.035(3) -0.004(2) 0.003(2) 0.0099(19)
N14 0.026(2) 0.020(2) 0.031(3) -0.006(2) 0.007(2) 0.0102(19)
N15 0.032(3) 0.023(2) 0.033(3) 0.001(2) 0.009(2) 0.014(2)
N16 0.022(2) 0.017(2) 0.030(3) -0.0021(19) -0.001(2) 0.0096(18)
N17 0.024(2) 0.022(2) 0.032(3) -0.004(2) 0.003(2) 0.0060(19)
N18 0.027(2) 0.022(2) 0.021(2) -0.0007(19) 0.005(2) 0.0089(19)
N19 0.025(2) 0.023(2) 0.023(2) -0.0017(19) 0.003(2) 0.0076(19)
N20 0.025(2) 0.022(2) 0.035(3) -0.003(2) 0.013(2) 0.0085(19)
C1 0.020(3) 0.020(2) 0.029(3) -0.005(2) 0.005(2) 0.011(2)
C2 0.018(2) 0.016(2) 0.030(3) -0.003(2) 0.002(2) 0.007(2)
C3 0.016(2) 0.022(3) 0.023(3) -0.003(2) 0.002(2) 0.009(2)
C4 0.019(2) 0.024(3) 0.023(3) -0.003(2) 0.005(2) 0.010(2)
C5 0.024(3) 0.021(3) 0.029(3) 0.001(2) 0.003(2) 0.010(2)
C6 0.018(2) 0.025(3) 0.029(3) 0.002(2) 0.005(2) 0.010(2)
C7 0.027(3) 0.013(2) 0.033(3) 0.003(2) 0.005(2) 0.008(2)
C8 0.027(3) 0.022(3) 0.034(3) 0.008(2) 0.011(3) 0.011(2)
C9 0.015(2) 0.025(3) 0.027(3) 0.003(2) 0.007(2) 0.006(2)
C10 0.021(3) 0.018(2) 0.035(3) 0.000(2) 0.000(2) 0.006(2)
C11 0.029(3) 0.018(3) 0.030(3) 0.002(2) -0.001(2) 0.012(2)
C12 0.027(3) 0.031(3) 0.032(3) 0.011(2) 0.014(3) 0.017(2)
C13 0.029(3) 0.022(3) 0.024(3) 0.006(2) -0.001(2) 0.015(2)
C14 0.030(3) 0.027(3) 0.027(3) -0.002(2) 0.000(2) 0.019(2)
C15 0.030(3) 0.023(3) 0.030(3) 0.006(2) 0.009(3) 0.016(2)
C16 0.026(3) 0.029(3) 0.034(3) 0.008(2) 0.007(3) 0.017(2)
C17 0.023(3) 0.022(3) 0.035(3) -0.003(2) 0.000(2) 0.014(2)
C18 0.024(3) 0.019(3) 0.036(3) 0.000(2) 0.001(2) 0.013(2)
C19 0.017(2) 0.019(3) 0.032(3) -0.005(2) 0.003(2) 0.004(2)
C20 0.024(3) 0.015(2) 0.037(3) -0.004(2) 0.005(3) 0.006(2)
C21 0.024(3) 0.018(2) 0.039(3) -0.001(2) 0.011(3) 0.012(2)
C22 0.022(3) 0.017(2) 0.036(3) -0.006(2) 0.000(2) 0.009(2)
C23 0.019(3) 0.025(3) 0.032(3) -0.005(2) 0.002(2) 0.001(2)
C24 0.037(3) 0.021(3) 0.036(3) 0.001(2) 0.012(3) 0.009(2)
C25 0.019(3) 0.028(3) 0.022(3) -0.003(2) 0.002(2) 0.006(2)
C26 0.026(3) 0.030(3) 0.032(3) 0.004(2) 0.010(3) 0.011(2)
C27 0.032(3) 0.027(3) 0.029(3) 0.005(2) 0.014(3) 0.017(2)
C28 0.029(3) 0.026(3) 0.042(4) 0.007(3) 0.021(3) 0.006(2)
C29 0.023(3) 0.024(3) 0.024(3) -0.008(2) 0.006(2) 0.010(2)
C30 0.026(3) 0.026(3) 0.028(3) 0.005(2) 0.012(2) 0.015(2)
C31 0.019(2) 0.027(3) 0.020(3) -0.006(2) 0.002(2) 0.011(2)
C32 0.029(3) 0.032(3) 0.036(3) -0.007(3) 0.011(3) 0.018(3)
C33 0.042(4) 0.064(5) 0.058(5) -0.033(4) -0.003(4) 0.031(4)
C34 0.040(4) 0.094(6) 0.029(4) -0.007(4) -0.001(3) 0.036(4)
C35 0.023(3) 0.040(3) 0.023(3) -0.003(2) 0.002(2) 0.017(3)
C36 0.027(3) 0.026(3) 0.045(4) 0.009(3) 0.009(3) 0.007(2)
C37 0.045(4) 0.025(3) 0.055(5) 0.012(3) 0.014(4) 0.011(3)
C38 0.099(8) 0.060(5) 0.089(8) 0.043(5) 0.042(7) 0.033(5)
C39 0.049(5) 0.082(6) 0.075(6) 0.041(5) 0.031(5) 0.019(4)
C40 0.036(3) 0.037(4) 0.047(4) 0.009(3) 0.012(3) 0.006(3)
C41 0.033(3) 0.027(3) 0.040(4) 0.005(3) 0.008(3) 0.015(3)
C42 0.041(4) 0.043(4) 0.035(4) 0.011(3) 0.002(3) 0.020(3)
C43 0.089(6) 0.075(6) 0.035(4) 0.016(4) 0.017(4) 0.052(5)
C44 0.065(5) 0.066(5) 0.049(5) 0.013(4) 0.023(4) 0.030(4)
C45 0.040(4) 0.041(4) 0.036(4) 0.003(3) 0.008(3) 0.022(3)
C46 0.023(3) 0.025(3) 0.039(4) -0.004(3) 0.008(3) 0.009(2)
C47 0.023(3) 0.028(3) 0.049(4) -0.002(3) 0.005(3) 0.009(2)
C48 0.038(4) 0.037(4) 0.060(5) -0.010(4) -0.001(4) 0.008(3)
C49 0.038(4) 0.029(3) 0.077(6) -0.009(3) 0.018(4) 0.012(3)
C50 0.037(3) 0.021(3) 0.041(4) -0.001(3) 0.009(3) 0.009(2)
C51 0.044(4) 0.035(3) 0.044(4) 0.008(3) 0.021(3) 0.012(3)
C52 0.037(4) 0.045(4) 0.053(5) 0.013(3) 0.025(3) 0.011(3)
C53 0.201(18) 0.205(18) 0.195(18) 0.154(17) 0.169(17) 0.138(16)
C54 0.118(10) 0.156(12) 0.135(11) 0.110(10) 0.099(9) 0.094(10)
C55 0.048(4) 0.035(3) 0.049(4) 0.012(3) 0.015(4) 0.008(3)
O13 0.110(7) 0.105(6) 0.151(9) 0.051(6) 0.036(6) 0.073(6)
O14 0.128(9) 0.158(11) 0.166(12) 0.052(9) 0.038(9) 0.058(8)
O15 0.174(12) 0.191(13) 0.124(9) 0.062(9) 0.043(9) 0.107(11)
O16 0.105(7) 0.132(8) 0.131(9) 0.071(7) 0.032(6) 0.013(6)
O17 0.138(8) 0.094(6) 0.148(10) 0.010(6) -0.049(7) 0.057(6)
O18 0.108(7) 0.102(7) 0.194(12) 0.033(8) -0.011(8) 0.051(6)
O19 0.128(7) 0.100(6) 0.097(6) 0.045(5) 0.052(6) 0.061(5)
O20 0.039(3) 0.075(4) 0.101(5) 0.065(4) -0.002(3) -0.024(3)
O21 0.070(5) 0.162(9) 0.135(8) 0.076(7) 0.045(5) 0.066(5)

loop_
_atom_type_symbol
_atom_type_description
_atom_type_scat_dispersion_real
_atom_type_scat_dispersion_imag
_atom_type_scat_source
C C 0.0033 0.0016 'International Tables Vol C Tables 4.2.6.8 and 6.1.1.4'
H H 0.0000 0.0000 'International Tables Vol C Tables 4.2.6.8 and 6.1.1.4'
N N 0.0061 0.0033 'International Tables Vol C Tables 4.2.6.8 and 6.1.1.4'
O O 0.0106 0.0060 'International Tables Vol C Tables 4.2.6.8 and 6.1.1.4'
Cl Cl 0.1484 0.1585 'International Tables Vol C Tables 4.2.6.8 and 6.1.1.4'
Ca Ca 0.2262 0.3064 'International Tables Vol C Tables 4.2.6.8 and 6.1.1.4'

loop_
_geom_angle_atom_site_label_1
_geom_angle_atom_site_label_2
_geom_angle_atom_site_label_3
_geom_angle
O11 Ca1 O3 90.46(17)
O11 Ca1 O9 94.52(17)
O3 Ca1 O9 144.46(15)
O11 Ca1 O7 92.89(16)
O3 Ca1 O7 143.00(17)
O9 Ca1 O7 71.92(15)
O11 Ca1 O1 89.57(16)
O3 Ca1 O1 73.45(15)
O9 Ca1 O1 71.43(14)
O7 Ca1 O1 143.35(16)
O11 Ca1 O5 90.60(16)
O3 Ca1 O5 71.16(14)
O9 Ca1 O5 143.73(13)
O7 Ca1 O5 71.97(15)
O1 Ca1 O5 144.61(14)
O11 Ca1 Cl1 178.23(14)
O3 Ca1 Cl1 87.78(10)
O9 Ca1 Cl1 86.85(10)
O7 Ca1 Cl1 88.60(10)
O1 Ca1 Cl1 89.80(9)
O5 Ca1 Cl1 88.95(9)
O12 Ca2 O6 97.66(16)
O12 Ca2 O4 93.44(15)
O6 Ca2 O4 73.48(14)
O12 Ca2 O10 86.69(16)
O6 Ca2 O10 142.76(14)
O4 Ca2 O10 143.46(14)
O12 Ca2 O2 87.26(15)
O6 Ca2 O2 144.03(15)
O4 Ca2 O2 70.67(14)
O10 Ca2 O2 72.84(14)
O12 Ca2 O8 91.62(15)
O6 Ca2 O8 71.22(15)
O4 Ca2 O8 144.70(15)
O10 Ca2 O8 71.70(15)
O2 Ca2 O8 144.53(16)
O12 Ca2 Cl1 173.73(14)
O6 Ca2 Cl1 88.48(10)
O4 Ca2 Cl1 89.54(10)
O10 Ca2 Cl1 87.63(10)
O2 Ca2 Cl1 88.52(9)
O8 Ca2 Cl1 89.13(10)
Ca2 Cl1 Ca1 178.36(7)
C1 O1 Ca1 127.6(3)
C3 O2 Ca2 129.0(3)
C7 O3 Ca1 133.6(3)
C9 O4 Ca2 131.0(3)
C13 O5 Ca1 130.3(4)
C15 O6 Ca2 132.0(4)
C19 O7 Ca1 127.4(3)
C21 O8 Ca2 127.8(3)
C25 O9 Ca1 133.1(4)
C27 O10 Ca2 131.0(4)
C1 N1 C29 119.7(5)
C1 N1 C4 122.6(4)
C29 N1 C4 117.6(5)
C1 N2 C2 122.4(5)
C1 N2 C5 119.2(4)
C2 N2 C5 118.4(4)
C3 N3 C6 118.9(4)
C3 N3 C2 122.2(5)
C6 N3 C2 118.7(4)
C3 N4 C30 118.2(4)
C3 N4 C4 123.7(5)
C30 N4 C4 118.0(4)
C7 N5 C5 119.7(5)
C7 N5 C10 121.6(5)
C5 N5 C10 118.6(5)
C7 N6 C8 122.8(5)
C7 N6 C11 118.6(5)
C8 N6 C11 118.6(5)
C9 N7 C12 119.8(5)
C9 N7 C8 122.3(5)
C12 N7 C8 117.7(5)
C9 N8 C6 119.5(4)
C9 N8 C10 122.7(5)
C6 N8 C10 117.4(4)
C13 N9 C11 118.2(5)
C13 N9 C16 123.6(4)
C11 N9 C16 118.1(5)
C13 N10 C14 121.7(5)
C13 N10 C17 118.4(5)
C14 N10 C17 119.6(4)
C15 N11 C14 122.6(5)
C15 N11 C18 118.6(4)
C14 N11 C18 118.8(4)
C15 N12 C12 118.6(5)
C15 N12 C16 122.5(5)
C12 N12 C16 118.8(5)
C19 N13 C17 120.0(5)
C19 N13 C22 121.0(5)
C17 N13 C22 118.7(5)
C19 N14 C23 121.6(5)
C19 N14 C20 121.3(5)
C23 N14 C20 117.0(5)
C21 N15 C24 118.7(5)
C21 N15 C20 122.2(5)
C24 N15 C20 119.0(5)
C21 N16 C18 120.6(5)
C21 N16 C22 121.3(5)
C18 N16 C22 118.1(5)
C25 N17 C28 123.5(5)
C25 N17 C23 117.2(5)
C28 N17 C23 119.1(5)
C25 N18 C29 117.8(5)
C25 N18 C26 122.8(5)
C29 N18 C26 119.4(5)
C27 N19 C26 121.8(5)
C27 N19 C30 117.7(5)
C26 N19 C30 120.4(4)
C27 N20 C28 122.0(5)
C27 N20 C24 118.9(5)
C28 N20 C24 119.1(5)
O1 C1 N1 122.1(5)
O1 C1 N2 121.2(6)
N1 C1 N2 116.6(5)
N2 C2 N3 111.8(4)
N2 C2 C31 110.6(4)
N3 C2 C31 109.1(4)
O2 C3 N4 122.2(5)
O2 C3 N3 120.9(5)
N4 C3 N3 116.9(4)
N4 C4 N1 109.9(4)
N4 C4 C31 109.9(4)
N1 C4 C31 108.7(4)
N5 C5 N2 115.7(4)
N3 C6 N8 118.3(4)
O3 C7 N5 121.0(6)
O3 C7 N6 121.5(5)
N5 C7 N6 117.4(5)
N6 C8 N7 112.1(5)
N6 C8 C36 109.6(5)
N7 C8 C36 108.6(5)
O4 C9 N8 121.6(5)
O4 C9 N7 121.5(5)
N8 C9 N7 116.9(5)
N8 C10 N5 112.3(4)
N8 C10 C36 108.5(5)
N5 C10 C36 110.1(5)
N6 C11 N9 114.6(4)
N12 C12 N7 115.6(5)
O5 C13 N9 122.3(5)
O5 C13 N10 121.0(5)
N9 C13 N10 116.6(5)
N10 C14 N11 111.2(5)
N10 C14 C41 111.3(5)
N11 C14 C41 109.0(5)
O6 C15 N11 121.7(5)
O6 C15 N12 121.9(5)
N11 C15 N12 116.4(5)
N12 C16 N9 108.9(5)
N12 C16 C41 109.6(5)
N9 C16 C41 109.9(5)
N13 C17 N10 115.0(5)
N16 C18 N11 114.9(4)
O7 C19 N14 120.7(6)
O7 C19 N13 119.9(6)
N14 C19 N13 119.3(5)
N14 C20 N15 111.5(4)
N14 C20 C46 109.7(5)
N15 C20 C46 109.1(5)
O8 C21 N15 122.1(6)
O8 C21 N16 120.1(6)
N15 C21 N16 117.6(5)
N13 C22 N16 110.1(4)
N13 C22 C46 111.0(5)
N16 C22 C46 109.6(5)
N17 C23 N14 115.4(5)
N15 C24 N20 115.3(5)
O9 C25 N17 123.3(5)
O9 C25 N18 122.0(5)
N17 C25 N18 114.6(5)
N19 C26 N18 110.2(5)
N19 C26 C51 110.7(5)
N18 C26 C51 109.8(5)
O10 C27 N19 122.1(5)
O10 C27 N20 120.8(5)
N19 C27 N20 117.0(5)
N17 C28 N20 112.8(5)
N17 C28 C51 108.5(5)
N20 C28 C51 109.4(5)
N18 C29 N1 114.6(4)
N4 C30 N19 115.0(5)
C4 C31 C2 102.9(4)
C4 C31 C35 112.3(5)
C2 C31 C35 112.2(5)
C4 C31 C32 111.7(5)
C2 C31 C32 112.9(5)
C35 C31 C32 105.1(4)
C33 C32 C31 105.8(5)
C32 C33 C34 105.7(6)
C33 C34 C35 100.8(7)
C34 C35 C31 105.0(5)
C10 C36 C40 115.0(6)
C10 C36 C8 102.9(5)
C40 C36 C8 111.7(5)
C10 C36 C37 113.7(6)
C40 C36 C37 103.9(5)
C8 C36 C37 109.9(5)
C38 C37 C36 105.7(6)
C37 C38 C39 106.2(7)
C40 C39 C38 106.5(7)
C39 C40 C36 105.9(6)
C16 C41 C45 113.7(5)
C16 C41 C14 103.1(6)
C45 C41 C14 114.0(5)
C16 C41 C42 111.6(5)
C45 C41 C42 103.3(6)
C14 C41 C42 111.5(5)
C41 C42 C43 105.2(6)
C44 C43 C42 106.5(7)
C43 C44 C45 107.0(7)
C41 C45 C44 104.9(6)
C22 C46 C20 103.5(5)
C22 C46 C50 112.2(5)
C20 C46 C50 114.0(6)
C22 C46 C47 111.8(6)
C20 C46 C47 110.5(5)
C50 C46 C47 105.0(5)
C48 C47 C46 105.0(5)
C49 C48 C47 103.4(6)
C50 C49 C48 105.7(6)
C49 C50 C46 106.9(5)
C26 C51 C52 113.3(6)
C26 C51 C28 103.9(5)
C52 C51 C28 113.5(6)
C26 C51 C55 112.2(6)
C52 C51 C55 103.6(6)
C28 C51 C55 110.6(6)
C53 C52 C51 109.4(8)
C52 C53 C54 111.4(10)
C53 C54 C55 106.9(9)
C54 C55 C51 106.1(7)

loop_
_geom_bond_atom_site_label_1
_geom_bond_atom_site_label_2
_geom_bond_distance
Ca1 O11 2.306(4)
Ca1 O3 2.409(4)
Ca1 O9 2.448(5)
Ca1 O7 2.484(4)
Ca1 O1 2.485(4)
Ca1 O5 2.509(5)
Ca1 Cl1 2.7874(17)
Ca2 O12 2.341(4)
Ca2 O6 2.411(5)
Ca2 O4 2.441(4)
Ca2 O10 2.446(5)
Ca2 O2 2.491(4)
Ca2 O8 2.509(4)
Ca2 Cl1 2.7774(17)
O1 C1 1.233(7)
O2 C3 1.235(6)
O3 C7 1.233(7)
O4 C9 1.240(7)
O5 C13 1.241(7)
O6 C15 1.229(7)
O7 C19 1.255(7)
O8 C21 1.241(7)
O9 C25 1.223(7)
O10 C27 1.246(7)
N1 C1 1.378(8)
N1 C29 1.473(7)
N1 C4 1.491(7)
N2 C1 1.389(7)
N2 C2 1.460(7)
N2 C5 1.469(8)
N3 C3 1.367(7)
N3 C6 1.448(8)
N3 C2 1.474(6)
N4 C3 1.356(7)
N4 C30 1.451(7)
N4 C4 1.484(6)
N5 C7 1.370(7)
N5 C5 1.450(8)
N5 C10 1.480(7)
N6 C7 1.373(8)
N6 C8 1.458(7)
N6 C11 1.459(7)
N7 C9 1.369(8)
N7 C12 1.467(7)
N7 C8 1.478(7)
N8 C9 1.368(7)
N8 C6 1.472(8)
N8 C10 1.475(7)
N9 C13 1.358(8)
N9 C11 1.479(7)
N9 C16 1.496(7)
N10 C13 1.371(7)
N10 C14 1.465(7)
N10 C17 1.470(8)
N11 C15 1.378(7)
N11 C14 1.466(7)
N11 C18 1.467(7)
N12 C15 1.380(8)
N12 C12 1.443(7)
N12 C16 1.481(8)
N13 C19 1.377(8)
N13 C17 1.449(9)
N13 C22 1.474(7)
N14 C19 1.345(8)
N14 C23 1.477(8)
N14 C20 1.484(7)
N15 C21 1.364(8)
N15 C24 1.454(9)
N15 C20 1.487(7)
N16 C21 1.381(9)
N16 C18 1.446(9)
N16 C22 1.492(7)
N17 C25 1.375(7)
N17 C28 1.459(8)
N17 C23 1.460(8)
N18 C25 1.389(7)
N18 C29 1.459(7)
N18 C26 1.473(8)
N19 C27 1.373(7)
N19 C26 1.466(8)
N19 C30 1.466(7)
N20 C27 1.373(8)
N20 C28 1.467(7)
N20 C24 1.472(7)
C2 C31 1.545(9)
C4 C31 1.530(8)
C8 C36 1.550(8)
C10 C36 1.526(10)
C14 C41 1.541(10)
C16 C41 1.509(9)
C20 C46 1.535(9)
C22 C46 1.513(9)
C26 C51 1.488(9)
C28 C51 1.527(10)
C31 C35 1.549(8)
C31 C32 1.549(7)
C32 C33 1.501(10)
C33 C34 1.525(13)
C34 C35 1.542(10)
C36 C40 1.539(9)
C36 C37 1.551(9)
C37 C38 1.479(13)
C38 C39 1.579(15)
C39 C40 1.523(12)
C41 C45 1.510(10)
C41 C42 1.545(9)
C42 C43 1.553(11)
C43 C44 1.490(12)
C44 C45 1.511(11)
C46 C50 1.547(8)
C46 C47 1.561(8)
C47 C48 1.536(9)
C48 C49 1.513(12)
C49 C50 1.501(9)
C51 C52 1.518(10)
C51 C55 1.564(11)
C52 C53 1.415(15)
C53 C54 1.460(14)
C54 C55 1.522(11)

loop_
_platon_squeeze_void_nr
_platon_squeeze_void_average_x
_platon_squeeze_void_average_y
_platon_squeeze_void_average_z
_platon_squeeze_void_volume
_platon_squeeze_void_count_electrons
1 0.500 0.500 0.500 272.7 43.5
2 0.299 0.530 0.649 9.1 0.5
3 0.489 0.369 0.071 70.2 16.5
4 0.511 0.631 0.929 70.2 16.7
5 0.701 0.470 0.351 9.1 1.3
